data_1534244
loop_
_publ_author_name
'Beck, H.P.'
'Baernighausen, H.'

_publ_section_title
;
 Zur Kristallchemie der Ytterbium(II)-Halogenide Yb Cl2 und Yb Br2
;
_journal_name_full 'Zeitschrift fuer Anorganische und Allgemeine Chemie'
_journal_page_first 221
_journal_page_last 228
_journal_volume 386
_journal_year 1971
_chemical_formula_sum 'Cl2 Yb'
_chemical_name_systematic 'Yb Cl2'
_space_group_IT_number 61
_symmetry_space_group_name_Hall '-P 2ac 2ab'
_symmetry_space_group_name_H-M 'P b c a'
_cell_angle_alpha 90
_cell_angle_beta 90
_cell_angle_gamma 90
_cell_formula_units_Z 8
_cell_length_a 13.18
_cell_length_b 6.96
_cell_length_c 6.7
_cell_volume 614.610
_citation_journal_id_ASTM ZAACAB
_cod_data_source_file Beck_ZAACAB_1971_1047.cif
_cod_data_source_block Cl2Yb1
_cod_original_cell_volume 614.6097
_cod_original_formula_sum 'Cl2 Yb1'
_cod_database_code 1534244

loop_
_symmetry_equiv_pos_as_xyz
x,y,z
-x+1/2,-y,z+1/2
x+1/2,-y+1/2,-z
-x,y+1/2,-z+1/2
-x,-y,-z
x-1/2,y,-z-1/2
-x-1/2,y-1/2,z
x,-y-1/2,z-1/2

loop_
_atom_site_label
_atom_site_type_symbol
_atom_site_fract_x
_atom_site_fract_y
_atom_site_fract_z
_atom_site_occupancy
_atom_site_U_iso_or_equiv
Yb1 Yb+2 0.1105 0.4505 0.2764 1 0.0
Cl2 Cl-1 -0.0341 0.2682 0.0054 1 0.0
Cl1 Cl-1 0.202 0.1077 0.163 1 0.0
